data_4342579
loop_
_publ_author_name
'Oliynyk, Anton O.'
'Stoyko, Stanislav S.'
'Mar, Arthur'

_publ_section_title
;
 Many Metals Make the Cut: Quaternary Rare-Earth Germanides RE4M2InGe4 (M
 = Fe, Co, Ni, Ru, Rh, Ir) and RE4RhInGe4 Derived from Excision of Slabs
 in RE2InGe2.
;
_journal_issue 6
_journal_name_full 'Inorganic chemistry'
_journal_page_first 2780
_journal_page_last 2792
_journal_paper_doi 10.1021/ic502955h
_journal_volume 54
_journal_year 2015
_chemical_formula_structural 'Er4 Ru2 In Ge4'
_chemical_formula_sum 'Er4 Ge4 In Ru2'
_chemical_formula_weight 1276.36
_chemical_name_common 'erbium ruthenium indium germanide (4/2/1/4)'
_chemical_name_systematic 'erbium ruthenium indium germanide (4/2/1/4)'
_space_group_crystal_system monoclinic
_space_group_IT_number 12
_space_group_name_Hall '-C 2y'
_space_group_name_H-M_alt 'C 1 2/m 1'
_symmetry_space_group_name_Hall '-C 2y'
_symmetry_space_group_name_H-M 'C 1 2/m 1'
_atom_sites_solution_primary direct
_atom_sites_solution_secondary difmap
_audit_creation_method SHELXL-2013
_cell_angle_alpha 90
_cell_angle_beta 106.850(4)
_cell_angle_gamma 90
_cell_formula_units_Z 2
_cell_length_a 15.526(5)
_cell_length_b 4.2254(14)
_cell_length_c 6.916(2)
_cell_measurement_reflns_used 1363
_cell_measurement_temperature 173(2)
_cell_measurement_theta_max 30.31
_cell_measurement_theta_min 5.02
_cell_volume 434.2(2)
_computing_cell_refinement 'Bruker SAINT 8.27B (Bruker, 2011)'
_computing_data_collection 'Bruker APEX 2 (Bruker, 2008)'
_computing_data_reduction 'Bruker SAINT 8.27B'
_computing_molecular_graphics 'ATOMS 5.1 (Dowty, 1999)'
_computing_publication_material 'Bruker SHELXTL'
_computing_structure_refinement 'Bruker SHELXTL'
_computing_structure_solution 'Bruker SHELXTL'
_diffrn_ambient_temperature 173(2)
_diffrn_measured_fraction_theta_full 1.000
_diffrn_measured_fraction_theta_max 0.986
_diffrn_measurement_device_type 'Bruker PLATFORM/SMART APEX II CCD'
_diffrn_measurement_method '\w and \f scans'
_diffrn_radiation_type MoK\a
_diffrn_radiation_wavelength 0.71073
_diffrn_reflns_av_R_equivalents 0.0496
_diffrn_reflns_av_unetI/netI 0.0442
_diffrn_reflns_Laue_measured_fraction_full 1.000
_diffrn_reflns_Laue_measured_fraction_max 0.986
_diffrn_reflns_limit_h_max 23
_diffrn_reflns_limit_h_min -23
_diffrn_reflns_limit_k_max 6
_diffrn_reflns_limit_k_min -6
_diffrn_reflns_limit_l_max 10
_diffrn_reflns_limit_l_min -10
_diffrn_reflns_number 3164
_diffrn_reflns_point_group_measured_fraction_full 1.000
_diffrn_reflns_point_group_measured_fraction_max 0.986
_diffrn_reflns_theta_full 25.242
_diffrn_reflns_theta_max 33.168
_diffrn_reflns_theta_min 2.742
_diffrn_source 'fine-focus sealed tube'
_exptl_absorpt_coefficient_mu 57.681
_exptl_absorpt_correction_T_max 0.5593
_exptl_absorpt_correction_T_min 0.0980
_exptl_absorpt_correction_type numerical
_exptl_absorpt_process_details 'Bruker SHELXTL (Sheldrick, 2013)'
_exptl_crystal_colour grey
_exptl_crystal_density_diffrn 9.762
_exptl_crystal_density_method 'not measured'
_exptl_crystal_description irregular
_exptl_crystal_F_000 1074
_exptl_crystal_size_max 0.134
_exptl_crystal_size_mid 0.020
_exptl_crystal_size_min 0.015
_refine_diff_density_max 3.024
_refine_diff_density_min -2.677
_refine_diff_density_rms 0.611
_refine_ls_extinction_coef 0.00104(11)
_refine_ls_extinction_expression Fc^*^=kFc[1+0.001xFc^2^\l^3^/sin(2\q)]^-1/4^
_refine_ls_extinction_method SHELXL
_refine_ls_goodness_of_fit_ref 1.039
_refine_ls_hydrogen_treatment undef
_refine_ls_matrix_type full
_refine_ls_number_parameters 37
_refine_ls_number_reflns 923
_refine_ls_number_restraints 0
_refine_ls_restrained_S_all 1.039
_refine_ls_R_factor_all 0.0413
_refine_ls_R_factor_gt 0.0297
_refine_ls_shift/su_max 0.001
_refine_ls_shift/su_mean 0.000
_refine_ls_structure_factor_coef Fsqd
_refine_ls_weighting_details 'w=1/[\s^2^(Fo^2^)+(0.0329P)^2^+0.8532P] where P=(Fo^2^+2Fc^2^)/3'
_refine_ls_weighting_scheme calc
_refine_ls_wR_factor_gt 0.0657
_refine_ls_wR_factor_ref 0.0689
_reflns_Friedel_coverage 0.000
_reflns_number_gt 758
_reflns_number_total 923
_reflns_threshold_expression 'I > 2\s(I)'
_cod_data_source_file ic502955h_si_004.cif
_cod_data_source_block Er4Ru2InGe4
_cod_depositor_comments 'Adding full bibliography for 4342570--4342590.cif.'
_cod_database_code 4342579
_shelx_space_group_comment
;
The symmetry employed for this shelxl refinement is uniquely defined
by the following loop, which should always be used as a source of
symmetry information in preference to the above space-group names.
They are only intended as comments.
;
_shelx_estimated_absorpt_t_min 0.048
_shelx_estimated_absorpt_t_max 0.478
_shelxl_version_number 2013-4

loop_
_space_group_symop_operation_xyz
'x, y, z'
'-x, y, -z'
'x+1/2, y+1/2, z'
'-x+1/2, y+1/2, -z'
'-x, -y, -z'
'x, -y, z'
'-x+1/2, -y+1/2, -z'
'x+1/2, -y+1/2, z'

loop_
_atom_site_label
_atom_site_type_symbol
_atom_site_fract_x
_atom_site_fract_y
_atom_site_fract_z
_atom_site_U_iso_or_equiv
_atom_site_adp_type
_atom_site_occupancy
_atom_site_site_symmetry_order
_atom_site_calc_flag
_atom_site_refinement_flags_posn
_atom_site_refinement_flags_adp
_atom_site_refinement_flags_occupancy
Er1 Er 0.34794(4) 0.0000 0.06828(8) 0.00911(14) Uani 1 2 d S T P
Er2 Er 0.58744(3) 0.0000 0.38492(8) 0.00865(14) Uani 1 2 d S T P
Ru Ru 0.22059(6) 0.0000 0.63335(13) 0.00852(19) Uani 1 2 d S T P
In In 0.0000 0.0000 0.0000 0.0106(3) Uani 0.980(5) 4 d S T .
Ge1 Ge 0.06421(8) 0.0000 0.65998(19) 0.0095(2) Uani 1 2 d S T P
Ge2 Ge 0.19976(9) 0.0000 0.25934(19) 0.0100(2) Uani 1 2 d S T P

loop_
_atom_site_aniso_label
_atom_site_aniso_U_11
_atom_site_aniso_U_22
_atom_site_aniso_U_33
_atom_site_aniso_U_23
_atom_site_aniso_U_13
_atom_site_aniso_U_12
Er1 0.0119(2) 0.0088(2) 0.0061(2) 0.000 0.00167(18) 0.000
Er2 0.0113(3) 0.0082(2) 0.0070(2) 0.000 0.00360(18) 0.000
Ru 0.0113(4) 0.0081(4) 0.0064(4) 0.000 0.0029(3) 0.000
In 0.0121(6) 0.0136(6) 0.0064(6) 0.000 0.0028(4) 0.000
Ge1 0.0114(6) 0.0087(5) 0.0082(5) 0.000 0.0023(4) 0.000
Ge2 0.0172(6) 0.0065(5) 0.0071(5) 0.000 0.0046(5) 0.000

loop_
_atom_type_symbol
_atom_type_description
_atom_type_scat_dispersion_real
_atom_type_scat_dispersion_imag
_atom_type_scat_source
Ge Ge 0.1547 1.8001 'International Tables Vol C Tables 4.2.6.8 and 6.1.1.4'
Ru Ru -1.2594 0.8363 'International Tables Vol C Tables 4.2.6.8 and 6.1.1.4'
In In -0.7276 1.3100 'International Tables Vol C Tables 4.2.6.8 and 6.1.1.4'
Er Er -0.2586 4.9576 'International Tables Vol C Tables 4.2.6.8 and 6.1.1.4'

loop_
_geom_angle_atom_site_label_1
_geom_angle_atom_site_label_2
_geom_angle_atom_site_label_3
_geom_angle
_geom_angle_site_symmetry_1
_geom_angle_site_symmetry_3
Ge1 Er1 Ge1 93.82(4) 7_556 7_546
Ge1 Er1 Ge2 89.49(4) 7_556 .
Ge1 Er1 Ge2 89.49(4) 7_546 .
Ge1 Er1 Ge2 164.23(4) 7_556 7_545
Ge1 Er1 Ge2 86.77(4) 7_546 7_545
Ge2 Er1 Ge2 106.27(3) . 7_545
Ge1 Er1 Ge2 86.77(4) 7_556 7
Ge1 Er1 Ge2 164.23(4) 7_546 7
Ge2 Er1 Ge2 106.27(3) . 7
Ge2 Er1 Ge2 88.46(4) 7_545 7
Ge1 Er1 Ru 132.99(2) 7_556 1_554
Ge1 Er1 Ru 132.99(2) 7_546 1_554
Ge2 Er1 Ru 94.23(4) . 1_554
Ge2 Er1 Ru 47.29(2) 7_545 1_554
Ge2 Er1 Ru 47.29(2) 7 1_554
Ge1 Er1 In 53.40(3) 7_556 3
Ge1 Er1 In 109.76(3) 7_546 3
Ge2 Er1 In 137.945(16) . 3
Ge2 Er1 In 111.66(3) 7_545 3
Ge2 Er1 In 58.45(3) 7 3
Ru Er1 In 98.24(2) 1_554 3
Ge1 Er1 In 109.76(3) 7_556 3_545
Ge1 Er1 In 53.40(3) 7_546 3_545
Ge2 Er1 In 137.945(16) . 3_545
Ge2 Er1 In 58.45(3) 7_545 3_545
Ge2 Er1 In 111.66(3) 7 3_545
Ru Er1 In 98.24(2) 1_554 3_545
In Er1 In 79.54(3) 3 3_545
Ge1 Er1 Ru 46.41(3) 7_556 7_556
Ge1 Er1 Ru 103.62(4) 7_546 7_556
Ge2 Er1 Ru 45.32(2) . 7_556
Ge2 Er1 Ru 148.43(3) 7_545 7_556
Ge2 Er1 Ru 88.18(3) 7 7_556
Ru Er1 Ru 111.97(3) 1_554 7_556
In Er1 Ru 93.02(2) 3 7_556
In Er1 Ru 149.66(2) 3_545 7_556
Ge1 Er1 Ru 103.62(4) 7_556 7_546
Ge1 Er1 Ru 46.41(3) 7_546 7_546
Ge2 Er1 Ru 45.32(2) . 7_546
Ge2 Er1 Ru 88.18(3) 7_545 7_546
Ge2 Er1 Ru 148.43(3) 7 7_546
Ru Er1 Ru 111.97(3) 1_554 7_546
In Er1 Ru 149.66(2) 3 7_546
In Er1 Ru 93.02(2) 3_545 7_546
Ru Er1 Ru 78.60(3) 7_556 7_546
Ge1 Er1 Er2 111.84(3) 7_556 5_655
Ge1 Er1 Er2 111.84(3) 7_546 5_655
Ge2 Er1 Er2 147.74(3) . 5_655
Ge2 Er1 Er2 53.92(3) 7_545 5_655
Ge2 Er1 Er2 53.92(3) 7 5_655
Ru Er1 Er2 53.52(3) 1_554 5_655
In Er1 Er2 58.540(12) 3 5_655
In Er1 Er2 58.540(12) 3_545 5_655
Ru Er1 Er2 140.092(16) 7_556 5_655
Ru Er1 Er2 140.092(16) 7_546 5_655
Ge1 Er1 Er1 143.42(4) 7_556 7_545
Ge1 Er1 Er1 86.86(3) 7_546 7_545
Ge2 Er1 Er1 53.93(3) . 7_545
Ge2 Er1 Er1 52.34(3) 7_545 7_545
Ge2 Er1 Er1 102.03(3) 7 7_545
Ru Er1 Er1 59.31(2) 1_554 7_545
In Er1 Er1 157.40(3) 3 7_545
In Er1 Er1 99.89(3) 3_545 7_545
Ru Er1 Er1 97.90(3) 7_556 7_545
Ru Er1 Er1 52.66(2) 7_546 7_545
Er2 Er1 Er1 101.63(2) 5_655 7_545
Ge1 Er2 Ge1 92.11(4) 3 3_545
Ge1 Er2 Ru 109.60(3) 3 5_656
Ge1 Er2 Ru 109.60(3) 3_545 5_656
Ge1 Er2 Ge2 82.68(3) 3 3
Ge1 Er2 Ge2 151.53(4) 3_545 3
Ru Er2 Ge2 47.88(2) 5_656 3
Ge1 Er2 Ge2 151.53(4) 3 3_545
Ge1 Er2 Ge2 82.68(3) 3_545 3_545
Ru Er2 Ge2 47.88(2) 5_656 3_545
Ge2 Er2 Ge2 88.68(4) 3 3_545
Ge1 Er2 Ru 48.56(3) 3 3
Ge1 Er2 Ru 108.58(4) 3_545 3
Ru Er2 Ru 61.05(3) 5_656 3
Ge2 Er2 Ru 48.39(3) 3 3
Ge2 Er2 Ru 106.72(4) 3_545 3
Ge1 Er2 Ru 108.58(4) 3 3_545
Ge1 Er2 Ru 48.56(3) 3_545 3_545
Ru Er2 Ru 61.05(3) 5_656 3_545
Ge2 Er2 Ru 106.72(4) 3 3_545
Ge2 Er2 Ru 48.39(3) 3_545 3_545
Ru Er2 Ru 85.81(3) 3 3_545
Ge1 Er2 Ge1 108.78(3) 3 7_546
Ge1 Er2 Ge1 49.01(5) 3_545 7_546
Ru Er2 Ge1 136.34(2) 5_656 7_546
Ge2 Er2 Ge1 158.26(4) 3 7_546
Ge2 Er2 Ge1 88.83(4) 3_545 7_546
Ru Er2 Ge1 151.76(3) 3 7_546
Ru Er2 Ge1 87.50(3) 3_545 7_546
Ge1 Er2 Ge1 49.01(5) 3 7_556
Ge1 Er2 Ge1 108.78(3) 3_545 7_556
Ru Er2 Ge1 136.34(2) 5_656 7_556
Ge2 Er2 Ge1 88.83(4) 3 7_556
Ge2 Er2 Ge1 158.26(4) 3_545 7_556
Ru Er2 Ge1 87.50(3) 3 7_556
Ru Er2 Ge1 151.76(3) 3_545 7_556
Ge1 Er2 Ge1 85.54(4) 7_546 7_556
Ge1 Er2 In 150.30(3) 3 3_545
Ge1 Er2 In 87.91(3) 3_545 3_545
Ru Er2 In 98.27(2) 5_656 3_545
Ge2 Er2 In 110.24(3) 3 3_545
Ge2 Er2 In 57.81(3) 3_545 3_545
Ru Er2 In 156.60(2) 3 3_545
Ru Er2 In 93.55(2) 3_545 3_545
Ge1 Er2 In 51.24(3) 7_546 3_545
Ge1 Er2 In 103.15(3) 7_556 3_545
Ge1 Er2 In 87.91(3) 3 3
Ge1 Er2 In 150.30(3) 3_545 3
Ru Er2 In 98.27(2) 5_656 3
Ge2 Er2 In 57.81(3) 3 3
Ge2 Er2 In 110.24(3) 3_545 3
Ru Er2 In 93.55(2) 3 3
Ru Er2 In 156.60(2) 3_545 3
Ge1 Er2 In 103.15(3) 7_546 3
Ge1 Er2 In 51.24(3) 7_556 3
In Er2 In 77.89(3) 3_545 3
Ge1 Er2 Er2 56.73(3) 3 5_656
Ge1 Er2 Er2 56.73(3) 3_545 5_656
Ru Er2 Er2 156.67(3) 5_656 5_656
Ge2 Er2 Er2 135.58(2) 3 5_656
Ge2 Er2 Er2 135.58(2) 3_545 5_656
Ru Er2 Er2 103.11(3) 3 5_656
Ru Er2 Er2 103.11(3) 3_545 5_656
Ge1 Er2 Er2 52.05(2) 7_546 5_656
Ge1 Er2 Er2 52.05(2) 7_556 5_656
In Er2 Er2 99.82(2) 3_545 5_656
In Er2 Er2 99.82(2) 3 5_656
Ge2 Ru Ge2 119.01(7) 7_556 7_546
Ge2 Ru Ge1 113.27(4) 7_556 .
Ge2 Ru Ge1 113.27(4) 7_546 .
Ge2 Ru Ge2 102.40(4) 7_556 .
Ge2 Ru Ge2 102.40(4) 7_546 .
Ge1 Ru Ge2 103.83(5) . .
Ge2 Ru Er2 66.13(3) 7_556 5_656
Ge2 Ru Er2 66.13(3) 7_546 5_656
Ge1 Ru Er2 178.23(5) . 5_656
Ge2 Ru Er2 77.93(4) . 5_656
Ge2 Ru Er1 65.18(3) 7_556 1_556
Ge2 Ru Er1 65.18(3) 7_546 1_556
Ge1 Ru Er1 106.94(5) . 1_556
Ge2 Ru Er1 149.23(5) . 1_556
Er2 Ru Er1 71.29(3) 5_656 1_556
Ge2 Ru Er2 161.96(4) 7_556 3_445
Ge2 Ru Er2 77.15(4) 7_546 3_445
Ge1 Ru Er2 62.17(3) . 3_445
Ge2 Ru Er2 64.13(3) . 3_445
Er2 Ru Er2 118.95(3) 5_656 3_445
Er1 Ru Er2 132.53(2) 1_556 3_445
Ge2 Ru Er2 77.15(4) 7_556 3_455
Ge2 Ru Er2 161.96(4) 7_546 3_455
Ge1 Ru Er2 62.17(3) . 3_455
Ge2 Ru Er2 64.13(3) . 3_455
Er2 Ru Er2 118.95(3) 5_656 3_455
Er1 Ru Er2 132.53(2) 1_556 3_455
Er2 Ru Er2 85.81(3) 3_445 3_455
Ge2 Ru Ru 123.76(5) 7_556 7_546
Ge2 Ru Ru 52.06(4) 7_546 7_546
Ge1 Ru Ru 120.30(4) . 7_546
Ge2 Ru Ru 50.34(3) . 7_546
Er2 Ru Ru 60.80(3) 5_656 7_546
Er1 Ru Ru 111.28(4) 1_556 7_546
Er2 Ru Ru 58.15(3) 3_445 7_546
Er2 Ru Ru 113.39(5) 3_455 7_546
Ge2 Ru Ru 52.06(4) 7_556 7_556
Ge2 Ru Ru 123.76(5) 7_546 7_556
Ge1 Ru Ru 120.30(4) . 7_556
Ge2 Ru Ru 50.34(3) . 7_556
Er2 Ru Ru 60.80(3) 5_656 7_556
Er1 Ru Ru 111.28(4) 1_556 7_556
Er2 Ru Ru 113.39(5) 3_445 7_556
Er2 Ru Ru 58.15(3) 3_455 7_556
Ru Ru Ru 85.56(5) 7_546 7_556
Ge2 Ru Er1 59.36(3) 7_556 7_556
Ge2 Ru Er1 125.58(5) 7_546 7_556
Ge1 Ru Er1 57.39(3) . 7_556
Ge2 Ru Er1 131.91(3) . 7_556
Er2 Ru Er1 121.44(2) 5_656 7_556
Er1 Ru Er1 68.03(3) 1_556 7_556
Er2 Ru Er1 119.53(4) 3_445 7_556
Er2 Ru Er1 68.32(3) 3_455 7_556
Ru Ru Er1 176.48(3) 7_546 7_556
Ru Ru Er1 97.92(3) 7_556 7_556
Ge2 Ru Er1 125.58(5) 7_556 7_546
Ge2 Ru Er1 59.36(3) 7_546 7_546
Ge1 Ru Er1 57.39(3) . 7_546
Ge2 Ru Er1 131.91(3) . 7_546
Er2 Ru Er1 121.44(2) 5_656 7_546
Er1 Ru Er1 68.03(3) 1_556 7_546
Er2 Ru Er1 68.32(3) 3_445 7_546
Er2 Ru Er1 119.53(4) 3_455 7_546
Ru Ru Er1 97.92(3) 7_546 7_546
Ru Ru Er1 176.48(3) 7_556 7_546
Er1 Ru Er1 78.60(3) 7_556 7_546
Ge1 In Ge1 180.00(4) 5_556 1_554
Ge1 In Ge2 93.09(4) 5_556 .
Ge1 In Ge2 86.91(4) 1_554 .
Ge1 In Ge2 86.91(4) 5_556 5
Ge1 In Ge2 93.09(4) 1_554 5
Ge2 In Ge2 180.0 . 5
Ge1 In Er1 55.815(19) 5_556 3_445
Ge1 In Er1 124.185(19) 1_554 3_445
Ge2 In Er1 123.64(2) . 3_445
Ge2 In Er1 56.36(2) 5 3_445
Ge1 In Er1 124.185(19) 5_556 7
Ge1 In Er1 55.815(19) 1_554 7
Ge2 In Er1 56.36(2) . 7
Ge2 In Er1 123.64(2) 5 7
Er1 In Er1 180.000(12) 3_445 7
Ge1 In Er1 124.185(19) 5_556 7_545
Ge1 In Er1 55.815(19) 1_554 7_545
Ge2 In Er1 56.36(2) . 7_545
Ge2 In Er1 123.64(2) 5 7_545
Er1 In Er1 100.46(3) 3_445 7_545
Er1 In Er1 79.54(3) 7 7_545
Ge1 In Er1 55.815(19) 5_556 3_455
Ge1 In Er1 124.185(19) 1_554 3_455
Ge2 In Er1 123.64(2) . 3_455
Ge2 In Er1 56.36(2) 5 3_455
Er1 In Er1 79.54(3) 3_445 3_455
Er1 In Er1 100.46(3) 7 3_455
Er1 In Er1 180.000(12) 7_545 3_455
Ge1 In Er2 59.78(3) 5_556 3_455
Ge1 In Er2 120.22(3) 1_554 3_455
Ge2 In Er2 55.607(18) . 3_455
Ge2 In Er2 124.393(18) 5 3_455
Er1 In Er2 115.48(2) 3_445 3_455
Er1 In Er2 64.52(2) 7 3_455
Er1 In Er2 111.96(2) 7_545 3_455
Er1 In Er2 68.04(2) 3_455 3_455
Ge1 In Er2 120.22(3) 5_556 7_545
Ge1 In Er2 59.78(3) 1_554 7_545
Ge2 In Er2 124.393(18) . 7_545
Ge2 In Er2 55.607(18) 5 7_545
Er1 In Er2 64.52(2) 3_445 7_545
Er1 In Er2 115.48(2) 7 7_545
Er1 In Er2 68.04(2) 7_545 7_545
Er1 In Er2 111.96(2) 3_455 7_545
Er2 In Er2 180.000(13) 3_455 7_545
Ge1 In Er2 120.22(3) 5_556 7
Ge1 In Er2 59.78(3) 1_554 7
Ge2 In Er2 124.393(18) . 7
Ge2 In Er2 55.607(18) 5 7
Er1 In Er2 111.96(2) 3_445 7
Er1 In Er2 68.04(2) 7 7
Er1 In Er2 115.48(2) 7_545 7
Er1 In Er2 64.52(2) 3_455 7
Er2 In Er2 102.11(3) 3_455 7
Er2 In Er2 77.89(3) 7_545 7
Ge1 In Er2 59.78(3) 5_556 3_445
Ge1 In Er2 120.22(3) 1_554 3_445
Ge2 In Er2 55.607(18) . 3_445
Ge2 In Er2 124.393(18) 5 3_445
Er1 In Er2 68.04(2) 3_445 3_445
Er1 In Er2 111.96(2) 7 3_445
Er1 In Er2 64.52(2) 7_545 3_445
Er1 In Er2 115.48(2) 3_455 3_445
Er2 In Er2 77.89(3) 3_455 3_445
Er2 In Er2 102.11(3) 7_545 3_445
Er2 In Er2 180.000(18) 7 3_445
Ru Ge1 Ge1 118.50(8) . 5_556
Ru Ge1 In 130.78(5) . 1_556
Ge1 Ge1 In 110.72(7) 5_556 1_556
Ru Ge1 Er1 76.21(4) . 7_556
Ge1 Ge1 Er1 132.56(2) 5_556 7_556
In Ge1 Er1 70.79(3) 1_556 7_556
Ru Ge1 Er1 76.21(4) . 7_546
Ge1 Ge1 Er1 132.56(2) 5_556 7_546
In Ge1 Er1 70.79(3) 1_556 7_546
Er1 Ge1 Er1 93.82(4) 7_556 7_546
Ru Ge1 Er2 69.27(3) . 3_445
Ge1 Ge1 Er2 69.17(4) 5_556 3_445
In Ge1 Er2 133.09(2) 1_556 3_445
Er1 Ge1 Er2 145.44(5) 7_556 3_445
Er1 Ge1 Er2 76.82(3) 7_546 3_445
Ru Ge1 Er2 69.27(3) . 3_455
Ge1 Ge1 Er2 69.17(4) 5_556 3_455
In Ge1 Er2 133.09(2) 1_556 3_455
Er1 Ge1 Er2 76.82(3) 7_556 3_455
Er1 Ge1 Er2 145.44(5) 7_546 3_455
Er2 Ge1 Er2 92.11(4) 3_445 3_455
Ru Ge1 Er2 135.99(2) . 7_546
Ge1 Ge1 Er2 61.82(4) 5_556 7_546
In Ge1 Er2 68.99(3) 1_556 7_546
Er1 Ge1 Er2 139.59(5) 7_556 7_546
Er1 Ge1 Er2 76.68(3) 7_546 7_546
Er2 Ge1 Er2 71.22(3) 3_445 7_546
Er2 Ge1 Er2 130.99(5) 3_455 7_546
Ru Ge1 Er2 135.99(2) . 7_556
Ge1 Ge1 Er2 61.82(4) 5_556 7_556
In Ge1 Er2 68.99(3) 1_556 7_556
Er1 Ge1 Er2 76.68(3) 7_556 7_556
Er1 Ge1 Er2 139.59(5) 7_546 7_556
Er2 Ge1 Er2 130.99(5) 3_445 7_556
Er2 Ge1 Er2 71.22(3) 3_455 7_556
Er2 Ge1 Er2 85.54(4) 7_546 7_556
Ru Ge2 Ru 119.01(7) 7_556 7_546
Ru Ge2 Ru 77.60(4) 7_556 .
Ru Ge2 Ru 77.60(4) 7_546 .
Ru Ge2 Er1 75.32(4) 7_556 .
Ru Ge2 Er1 75.32(4) 7_546 .
Ru Ge2 Er1 125.00(5) . .
Ru Ge2 Er2 142.91(5) 7_556 3_445
Ru Ge2 Er2 65.99(3) 7_546 3_445
Ru Ge2 Er2 67.48(3) . 3_445
Er1 Ge2 Er2 135.60(2) . 3_445
Ru Ge2 Er2 65.99(3) 7_556 3_455
Ru Ge2 Er2 142.91(5) 7_546 3_455
Ru Ge2 Er2 67.48(3) . 3_455
Er1 Ge2 Er2 135.60(2) . 3_455
Er2 Ge2 Er2 88.69(4) 3_445 3_455
Ru Ge2 Er1 145.08(5) 7_556 7_545
Ru Ge2 Er1 67.53(3) 7_546 7_545
Ru Ge2 Er1 134.50(2) . 7_545
Er1 Ge2 Er1 73.73(3) . 7_545
Er2 Ge2 Er1 72.01(3) 3_445 7_545
Er2 Ge2 Er1 131.77(5) 3_455 7_545
Ru Ge2 Er1 67.53(3) 7_556 7
Ru Ge2 Er1 145.08(5) 7_546 7
Ru Ge2 Er1 134.50(2) . 7
Er1 Ge2 Er1 73.73(3) . 7
Er2 Ge2 Er1 131.77(5) 3_445 7
Er2 Ge2 Er1 72.01(3) 3_455 7
Er1 Ge2 Er1 88.46(4) 7_545 7
Ru Ge2 In 120.49(3) 7_556 .
Ru Ge2 In 120.49(3) 7_546 .
Ru Ge2 In 113.85(5) . .
Er1 Ge2 In 121.15(5) . .
Er2 Ge2 In 66.58(3) 3_445 .
Er2 Ge2 In 66.58(3) 3_455 .
Er1 Ge2 In 65.20(3) 7_545 .
Er1 Ge2 In 65.20(3) 7 .

loop_
_geom_bond_atom_site_label_1
_geom_bond_atom_site_label_2
_geom_bond_distance
_geom_bond_site_symmetry_2
Er1 Ge1 2.8931(11) 7_556
Er1 Ge1 2.8931(11) 7_546
Er1 Ge2 2.9666(15) .
Er1 Ge2 3.0287(12) 7_545
Er1 Ge2 3.0287(12) 7
Er1 Ru 3.0837(13) 1_554
Er1 In 3.3025(8) 3
Er1 In 3.3025(8) 3_545
Er1 Ru 3.3355(10) 7_556
Er1 Ru 3.3355(10) 7_546
Er1 Er2 3.5571(12) 5_655
Er1 Er1 3.5971(12) 7_545
Er2 Ge1 2.9342(11) 3
Er2 Ge1 2.9342(11) 3_545
Er2 Ru 3.0196(14) 5_656
Er2 Ge2 3.0227(11) 3
Er2 Ge2 3.0227(11) 3_545
Er2 Ru 3.1032(10) 3
Er2 Ru 3.1032(10) 3_545
Er2 Ge1 3.1112(12) 7_546
Er2 Ge1 3.1112(12) 7_556
Er2 In 3.3612(8) 3_545
Er2 In 3.3612(8) 3
Er2 Er2 3.5230(13) 5_656
Ru Ge2 2.4518(10) 7_556
Ru Ge2 2.4518(10) 7_546
Ru Ge1 2.4876(17) .
Ru Ge2 2.5120(17) .
Ru Er2 3.0195(14) 5_656
Ru Er1 3.0836(13) 1_556
Ru Er2 3.1032(10) 3_445
Ru Er2 3.1032(10) 3_455
Ru Ru 3.1107(14) 7_546
Ru Ru 3.1107(14) 7_556
Ru Er1 3.3356(10) 7_556
Ru Er1 3.3356(10) 7_546
In Ge1 2.8076(14) 5_556
In Ge1 2.8076(14) 1_554
In Ge2 3.1001(15) .
In Ge2 3.1002(15) 5
In Er1 3.3025(8) 3_445
In Er1 3.3025(8) 7
In Er1 3.3025(8) 7_545
In Er1 3.3025(8) 3_455
In Er2 3.3612(8) 3_455
In Er2 3.3612(8) 7_545
In Er2 3.3612(8) 7
In Er2 3.3612(8) 3_445
Ge1 Ge1 2.513(3) 5_556
Ge1 In 2.8076(14) 1_556
Ge1 Er1 2.8931(11) 7_556
Ge1 Er1 2.8931(11) 7_546
Ge1 Er2 2.9343(11) 3_445
Ge1 Er2 2.9343(11) 3_455
Ge1 Er2 3.1112(12) 7_546
Ge1 Er2 3.1112(12) 7_556
Ge2 Ru 2.4518(10) 7_556
Ge2 Ru 2.4518(10) 7_546
Ge2 Er2 3.0227(11) 3_445
Ge2 Er2 3.0227(11) 3_455
Ge2 Er1 3.0287(12) 7_545
Ge2 Er1 3.0287(12) 7
